data_7050128
loop_
_publ_author_name
'Munro, Orde Q.'
'Strydom, Sandra D.'
'Grimmer, Craig D.'

_publ_section_title
;
 Complementary hydrogen bonding in a new tridentate Schiff base ligand:
 X-ray, DFT and solution NMR studiesElectronic supplementary
 information (ESI) available: unit cell packing diagram for 3 (Fig. S1)
 and 1H NMR spectra of 3 as a function of the concentration of added
 H2O in CDCl3 solution (Fig. S2). See
 http://www.rsc.org/suppdata/nj/b3/b305946d/
;
_journal_issue 1
_journal_name_full 'New Journal of Chemistry'
_journal_page_first 34
_journal_paper_doi 10.1039/b305946d
_journal_volume 28
_journal_year 2004
_chemical_absolute_configuration unk
_chemical_formula_moiety 'C11 H11 N3'
_chemical_formula_sum 'C11 H11 N3'
_chemical_formula_weight 185.23
_chemical_name_common 'Schiff base'
_chemical_name_systematic
;
N-[(1E)-1H-pyrrol-2-ylmethylene]benzene-1,2-diamine
;
_space_group_IT_number 5
_symmetry_cell_setting monoclinic
_symmetry_space_group_name_Hall 'C 2y'
_symmetry_space_group_name_H-M 'C 1 2 1'
_atom_sites_solution_hydrogens geom
_atom_sites_solution_primary direct
_atom_sites_solution_secondary difmap
_audit_creation_method SHELXL-97
_cell_angle_alpha 90.00
_cell_angle_beta 124.22(3)
_cell_angle_gamma 90.00
_cell_formula_units_Z 4
_cell_length_a 18.373(8)
_cell_length_b 5.489(4)
_cell_length_c 11.369(4)
_cell_measurement_reflns_used 476
_cell_measurement_temperature 122(2)
_cell_measurement_theta_max 32
_cell_measurement_theta_min 4
_cell_volume 948.1(9)
_computing_cell_refinement 'CrysAlis CCD 170'
_computing_data_collection 'CrysAlis CCD 170'
_computing_data_reduction 'CrysAlis RED 170'
_computing_molecular_graphics 'WinGX (Farrugia, 1999)'
_computing_publication_material 'WinGX (Farrugia, 1999)'
_computing_structure_refinement 'SHELXL-97 (Sheldrick, 1997)'
_computing_structure_solution 'SHELXS-97 (Sheldrick, 1997)'
_diffrn_ambient_temperature 122(2)
_diffrn_measured_fraction_theta_full 0.988
_diffrn_measured_fraction_theta_max 0.935
_diffrn_measurement_device_type 'Oxford Diffraction Xcalibur2 CCD'
_diffrn_measurement_method '\o-2\t scans'
_diffrn_radiation_monochromator graphite
_diffrn_radiation_source 'fine-focus sealed tube'
_diffrn_radiation_type MoK\a
_diffrn_radiation_wavelength 0.71073
_diffrn_reflns_av_R_equivalents 0.0299
_diffrn_reflns_av_sigmaI/netI 0.0239
_diffrn_reflns_limit_h_max 26
_diffrn_reflns_limit_h_min -25
_diffrn_reflns_limit_k_max 8
_diffrn_reflns_limit_k_min -6
_diffrn_reflns_limit_l_max 16
_diffrn_reflns_limit_l_min -16
_diffrn_reflns_number 4084
_diffrn_reflns_theta_full 26.00
_diffrn_reflns_theta_max 31.56
_diffrn_reflns_theta_min 5.28
_exptl_absorpt_coefficient_mu 0.081
_exptl_absorpt_correction_T_max 0.9919
_exptl_absorpt_correction_T_min 0.9454
_exptl_absorpt_correction_type none
_exptl_absorpt_process_details none
_exptl_crystal_colour 'pale yellow'
_exptl_crystal_density_diffrn 1.298
_exptl_crystal_density_method 'not measured'
_exptl_crystal_description paralleliped
_exptl_crystal_F_000 392
_exptl_crystal_size_max 0.70
_exptl_crystal_size_mid 0.40
_exptl_crystal_size_min 0.10
_refine_diff_density_max 0.278
_refine_diff_density_min -0.241
_refine_diff_density_rms 0.043
_refine_ls_abs_structure_details 'Flack H D (1983), Acta Cryst. A39, 876-881'
_refine_ls_abs_structure_Flack -1.2(18)
_refine_ls_extinction_method none
_refine_ls_goodness_of_fit_ref 1.063
_refine_ls_hydrogen_treatment mixed
_refine_ls_matrix_type full
_refine_ls_number_parameters 144
_refine_ls_number_reflns 2065
_refine_ls_number_restraints 1
_refine_ls_restrained_S_all 1.063
_refine_ls_R_factor_all 0.0382
_refine_ls_R_factor_gt 0.0361
_refine_ls_shift/su_max 0.000
_refine_ls_shift/su_mean 0.000
_refine_ls_structure_factor_coef Fsqd
_refine_ls_weighting_details 'calc w=1/[\s^2^(Fo^2^)+(0.0759P)^2^+0.0298P] where P=(Fo^2^+2Fc^2^)/3'
_refine_ls_weighting_scheme calc
_refine_ls_wR_factor_gt 0.1000
_refine_ls_wR_factor_ref 0.1016
_reflns_number_gt 1936
_reflns_number_total 2065
_reflns_threshold_expression >2\s(I)
_cod_data_source_file b305946d.txt
_cod_data_source_block phlig1c2
_cod_original_sg_symbol_H-M 'C 2'
_cod_database_code 7050128

loop_
_symmetry_equiv_pos_as_xyz
'x, y, z'
'-x, y, -z'
'x+1/2, y+1/2, z'
'-x+1/2, y+1/2, -z'

loop_
_atom_site_label
_atom_site_type_symbol
_atom_site_fract_x
_atom_site_fract_y
_atom_site_fract_z
_atom_site_U_iso_or_equiv
_atom_site_adp_type
_atom_site_occupancy
_atom_site_symmetry_multiplicity
_atom_site_calc_flag
_atom_site_refinement_flags
_atom_site_disorder_assembly
_atom_site_disorder_group
C1 C 0.40967(8) 1.0943(3) 0.70801(12) 0.0216(3) Uani 1 1 d . . .
H1 H 0.4421(6) 1.0273(13) 0.8002(17) 0.026 Uiso 1 1 calc R . .
C2 C 0.35664(8) 1.2987(3) 0.66564(13) 0.0225(3) Uani 1 1 d . . .
H2 H 0.3459(2) 1.400(2) 0.7259(12) 0.027 Uiso 1 1 calc R . .
C3 C 0.32070(8) 1.3353(3) 0.51947(13) 0.0216(3) Uani 1 1 d . . .
H3 H 0.2819(8) 1.462(3) 0.4614(13) 0.026 Uiso 1 1 calc R . .
C4 C 0.35290(7) 1.1512(2) 0.47705(12) 0.0173(2) Uani 1 1 d . . .
C5 C 0.34016(7) 1.1088(3) 0.34175(12) 0.0181(2) Uani 1 1 d . . .
H5 H 0.3026(7) 1.217(2) 0.2625(16) 0.022 Uiso 1 1 calc R . .
C6 C 0.37299(7) 0.8937(2) 0.19765(12) 0.0171(2) Uani 1 1 d . . .
C7 C 0.33255(8) 1.0499(2) 0.08001(12) 0.0206(3) Uani 1 1 d . . .
H7 H 0.3007(6) 1.202(3) 0.08034(12) 0.025 Uiso 1 1 calc R . .
C8 C 0.33536(9) 1.0004(3) -0.03747(13) 0.0225(3) Uani 1 1 d . . .
H8 H 0.3072(6) 1.111(2) -0.1190(16) 0.027 Uiso 1 1 calc R . .
C9 C 0.37863(9) 0.7922(3) -0.03796(13) 0.0224(3) Uani 1 1 d . . .
H9 H 0.38063(10) 0.7576(7) -0.1196(16) 0.027 Uiso 1 1 calc R . .
C10 C 0.41904(8) 0.6333(3) 0.07764(13) 0.0213(3) Uani 1 1 d . . .
H10 H 0.4472(7) 0.493(3) 0.07554(13) 0.026 Uiso 1 1 calc R . .
C11 C 0.41749(7) 0.6838(2) 0.19727(12) 0.0180(2) Uani 1 1 d . . .
N1 N 0.40700(7) 1.0062(2) 0.59322(11) 0.0196(2) Uani 1 1 d . . .
N2 N 0.37810(7) 0.9289(2) 0.32532(10) 0.0184(2) Uani 1 1 d . . .
N3 N 0.46376(7) 0.5433(2) 0.31958(12) 0.0238(3) Uani 1 1 d . . .
H1A H 0.4358(12) 0.877(5) 0.594(2) 0.029 Uiso 1 1 d . . .
H3A H 0.4818(13) 0.399(4) 0.3139(19) 0.029 Uiso 1 1 d . . .
H3B H 0.4447(12) 0.548(4) 0.375(2) 0.029 Uiso 1 1 d . . .

loop_
_atom_site_aniso_label
_atom_site_aniso_U_11
_atom_site_aniso_U_22
_atom_site_aniso_U_33
_atom_site_aniso_U_23
_atom_site_aniso_U_13
_atom_site_aniso_U_12
C1 0.0219(5) 0.0266(6) 0.0171(5) -0.0004(5) 0.0115(4) -0.0010(5)
C2 0.0227(5) 0.0261(7) 0.0223(5) -0.0062(5) 0.0148(5) -0.0029(5)
C3 0.0189(5) 0.0228(6) 0.0223(5) -0.0013(5) 0.0111(4) 0.0020(4)
C4 0.0148(5) 0.0196(6) 0.0165(5) 0.0005(4) 0.0083(4) 0.0012(4)
C5 0.0154(4) 0.0220(6) 0.0146(4) -0.0001(4) 0.0070(4) 0.0001(4)
C6 0.0163(5) 0.0185(6) 0.0154(4) -0.0016(4) 0.0084(4) -0.0025(4)
C7 0.0221(5) 0.0207(6) 0.0168(5) -0.0002(4) 0.0096(4) -0.0008(5)
C8 0.0260(6) 0.0241(6) 0.0156(5) -0.0012(4) 0.0104(4) -0.0050(5)
C9 0.0251(6) 0.0263(7) 0.0188(5) -0.0051(5) 0.0141(5) -0.0071(5)
C10 0.0213(5) 0.0221(6) 0.0229(5) -0.0045(5) 0.0138(4) -0.0027(5)
C11 0.0156(5) 0.0197(6) 0.0181(5) -0.0016(4) 0.0090(4) -0.0022(4)
N1 0.0197(4) 0.0223(5) 0.0165(4) 0.0017(4) 0.0100(4) 0.0040(4)
N2 0.0189(4) 0.0206(5) 0.0160(4) 0.0002(4) 0.0100(4) 0.0004(4)
N3 0.0267(5) 0.0234(6) 0.0220(5) 0.0037(4) 0.0142(4) 0.0074(4)

loop_
_atom_type_symbol
_atom_type_description
_atom_type_scat_dispersion_real
_atom_type_scat_dispersion_imag
_atom_type_scat_source
C C 0.0033 0.0016 'International Tables Vol C Tables 4.2.6.8 and 6.1.1.4'
H H 0.0000 0.0000 'International Tables Vol C Tables 4.2.6.8 and 6.1.1.4'
N N 0.0061 0.0033 'International Tables Vol C Tables 4.2.6.8 and 6.1.1.4'

loop_
_geom_angle_atom_site_label_1
_geom_angle_atom_site_label_2
_geom_angle_atom_site_label_3
_geom_angle
_geom_angle_site_symmetry_1
_geom_angle_site_symmetry_3
_geom_angle_publ_flag
N1 C1 C2 108.34(12) . . ?
N1 C1 H1 125.8 . . ?
C2 C1 H1 125.8 . . ?
C1 C2 C3 107.23(12) . . ?
C1 C2 H2 126.4 . . ?
C3 C2 H2 126.4 . . ?
C4 C3 C2 107.22(12) . . ?
C4 C3 H3 126.4 . . ?
C2 C3 H3 126.4 . . ?
N1 C4 C3 107.88(11) . . ?
N1 C4 C5 121.93(11) . . ?
C3 C4 C5 130.12(12) . . ?
N2 C5 C4 120.37(11) . . ?
N2 C5 H5 119.8 . . ?
C4 C5 H5 119.8 . . ?
C7 C6 N2 126.19(12) . . ?
C7 C6 C11 119.57(11) . . ?
N2 C6 C11 114.18(11) . . ?
C8 C7 C6 120.74(13) . . ?
C8 C7 H7 119.6 . . ?
C6 C7 H7 119.6 . . ?
C7 C8 C9 119.53(13) . . ?
C7 C8 H8 120.2 . . ?
C9 C8 H8 120.2 . . ?
C10 C9 C8 120.80(12) . . ?
C10 C9 H9 119.6 . . ?
C8 C9 H9 119.6 . . ?
C9 C10 C11 119.99(13) . . ?
C9 C10 H10 120.0 . . ?
C11 C10 H10 120.0 . . ?
N3 C11 C10 121.79(12) . . ?
N3 C11 C6 118.67(12) . . ?
C10 C11 C6 119.37(11) . . ?
C1 N1 C4 109.33(12) . . ?
C1 N1 H1A 125.5(12) . . ?
C4 N1 H1A 125.2(12) . . ?
C5 N2 C6 121.82(11) . . ?
C11 N3 H3A 118.3(12) . . ?
C11 N3 H3B 116.0(13) . . ?
H3A N3 H3B 113.6(19) . . ?

loop_
_geom_bond_atom_site_label_1
_geom_bond_atom_site_label_2
_geom_bond_distance
_geom_bond_site_symmetry_2
_geom_bond_publ_flag
C1 N1 1.3666(17) . ?
C1 C2 1.383(2) . ?
C1 H1 0.9418 . ?
C2 C3 1.4157(19) . ?
C2 H2 0.9842 . ?
C3 C4 1.3876(19) . ?
C3 H3 0.9472 . ?
C4 N1 1.3745(18) . ?
C4 C5 1.4388(16) . ?
C5 N2 1.2815(18) . ?
C5 H5 0.9703 . ?
C6 C7 1.3993(19) . ?
C6 N2 1.4142(15) . ?
C6 C11 1.414(2) . ?
C7 C8 1.3923(17) . ?
C7 H7 1.0189 . ?
C8 C9 1.394(2) . ?
C8 H8 0.9770 . ?
C9 C10 1.394(2) . ?
C9 H9 0.9681 . ?
C10 C11 1.4040(16) . ?
C10 H10 0.9361 . ?
C11 N3 1.3863(18) . ?
N1 H1A 0.88(2) . ?
N3 H3A 0.88(2) . ?
N3 H3B 0.881(19) . ?

loop_
_geom_torsion_atom_site_label_1
_geom_torsion_atom_site_label_2
_geom_torsion_atom_site_label_3
_geom_torsion_atom_site_label_4
_geom_torsion
_geom_torsion_site_symmetry_1
_geom_torsion_site_symmetry_2
_geom_torsion_site_symmetry_3
_geom_torsion_site_symmetry_4
_geom_torsion_publ_flag
N1 C1 C2 C3 -0.09(15) . . . . ?
C1 C2 C3 C4 0.12(15) . . . . ?
C2 C3 C4 N1 -0.10(14) . . . . ?
C2 C3 C4 C5 -177.12(12) . . . . ?
N1 C4 C5 N2 1.50(18) . . . . ?
C3 C4 C5 N2 178.16(13) . . . . ?
N2 C6 C7 C8 177.08(12) . . . . ?
C11 C6 C7 C8 0.24(18) . . . . ?
C6 C7 C8 C9 0.31(19) . . . . ?
C7 C8 C9 C10 0.00(19) . . . . ?
C8 C9 C10 C11 -0.85(19) . . . . ?
C9 C10 C11 N3 -173.84(12) . . . . ?
C9 C10 C11 C6 1.38(18) . . . . ?
C7 C6 C11 N3 174.30(11) . . . . ?
N2 C6 C11 N3 -2.91(16) . . . . ?
C7 C6 C11 C10 -1.08(17) . . . . ?
N2 C6 C11 C10 -178.28(10) . . . . ?
C2 C1 N1 C4 0.03(14) . . . . ?
C3 C4 N1 C1 0.05(14) . . . . ?
C5 C4 N1 C1 177.36(11) . . . . ?
C4 C5 N2 C6 -174.62(10) . . . . ?
C7 C6 N2 C5 4.04(18) . . . . ?
C11 C6 N2 C5 -178.97(11) . . . . ?

loop_
_cod_related_entry_id
_cod_related_entry_database
_cod_related_entry_code
1 ChemSpider 21189370
